data_4074419
loop_
_publ_author_name
'Gostevskii, Boris'
'Zamstein, Noa'
'Korlyukov, Alexander A.'
'Baukov, Yuri I.'
'Botoshansky, Mark'
'Kaftory, Menahem'
'Kocher, Nikolaus'
'Stalke, Dietmar'
'Kalikhman, Inna'
'Kost, Daniel'

_publ_section_title
;
 Donor-Stabilized Silyl Cations. 11. Bis-Zwitterionic Penta- and
 Hexacoordinate Silicon Dichelate Complexes Derived from
 (ClCH2)2SiCl2through Double Internal Displacement of Chloride1
;
_journal_issue 22
_journal_name_full Organometallics
_journal_page_first 5416
_journal_paper_doi 10.1021/om060629w
_journal_volume 25
_journal_year 2006
_chemical_formula_sum 'C10 H16 Cl2 F6 N4 O2 Si'
_chemical_formula_weight 437.26
_chemical_name_common 8a
_chemical_name_systematic
; 
 Bis-(N,N-dimethyl-N-trifluoroacetimidato-ammoniomethyl-C-O)dichlorosilicon (IV) 
;
_space_group_IT_number 14
_symmetry_cell_setting monoclinic
_symmetry_space_group_name_Hall '-P 2ybc'
_symmetry_space_group_name_H-M 'P 1 21/c 1'
_atom_sites_solution_hydrogens geom
_atom_sites_solution_primary direct
_atom_sites_solution_secondary difmap
_audit_creation_method SHELXL-97
_cell_angle_alpha 90.00
_cell_angle_beta 117.47(3)
_cell_angle_gamma 90.00
_cell_formula_units_Z 4
_cell_length_a 10.251(2)
_cell_length_b 11.918(2)
_cell_length_c 16.501(3)
_cell_measurement_reflns_used 11376
_cell_measurement_temperature 240(1)
_cell_volume 1788.7(7)
_computing_cell_refinement 'DENZO SMN (Otwinowski & Minor 1997)'
_computing_data_collection 'Collect (Nonius, 2001)'
_computing_data_reduction 'DENZO SMN (Otwinowski & Minor 1997)'
_computing_molecular_graphics 'TEXSAN  (MSC, 1999)'
_computing_structure_refinement 'SHELXL-97 (Sheldrick, 1997)'
_computing_structure_solution 'SHELXS-97 (Sheldrick, 1997)'
_diffrn_ambient_temperature 240(1)
_diffrn_measured_fraction_theta_full 0.995
_diffrn_measured_fraction_theta_max 0.995
_diffrn_measurement_device_type 'Nonius KappaCCD'
_diffrn_measurement_method phi-scan
_diffrn_radiation_monochromator graphite
_diffrn_radiation_source 'fine-focus sealed tube'
_diffrn_radiation_type MoK\a
_diffrn_radiation_wavelength 0.71073
_diffrn_reflns_av_R_equivalents 0.0510
_diffrn_reflns_av_sigmaI/netI 0.0487
_diffrn_reflns_limit_h_max 12
_diffrn_reflns_limit_h_min 0
_diffrn_reflns_limit_k_max 0
_diffrn_reflns_limit_k_min -14
_diffrn_reflns_limit_l_max 16
_diffrn_reflns_limit_l_min -19
_diffrn_reflns_number 11376
_diffrn_reflns_theta_full 25.36
_diffrn_reflns_theta_max 25.36
_diffrn_reflns_theta_min 2.20
_diffrn_standards_number none
_exptl_absorpt_coefficient_mu 0.502
_exptl_absorpt_correction_type none
_exptl_crystal_colour gray
_exptl_crystal_density_diffrn 1.624
_exptl_crystal_density_method 'not measured'
_exptl_crystal_description plate
_exptl_crystal_F_000 888
_exptl_crystal_size_max 1.2
_exptl_crystal_size_mid 0.8
_exptl_crystal_size_min 0.2
_refine_diff_density_max 0.588
_refine_diff_density_min -0.492
_refine_diff_density_rms 0.069
_refine_ls_extinction_method none
_refine_ls_goodness_of_fit_ref 1.048
_refine_ls_hydrogen_treatment mixed
_refine_ls_matrix_type full
_refine_ls_number_parameters 226
_refine_ls_number_reflns 3257
_refine_ls_number_restraints 0
_refine_ls_restrained_S_all 1.048
_refine_ls_R_factor_all 0.0743
_refine_ls_R_factor_gt 0.0463
_refine_ls_shift/su_max 0.000
_refine_ls_shift/su_mean 0.000
_refine_ls_structure_factor_coef Fsqd
_refine_ls_weighting_details 'calc w=1/[\s^2^(Fo^2^)+(0.0604P)^2^+1.0797P] where P=(Fo^2^+2Fc^2^)/3'
_refine_ls_weighting_scheme calc
_refine_ls_wR_factor_gt 0.1093
_refine_ls_wR_factor_ref 0.1195
_reflns_number_gt 2435
_reflns_number_total 3257
_reflns_threshold_expression >2sigma(I)
_cod_data_source_file om060629wsi20060713_094233.cif
_cod_data_source_block 8a
_cod_depositor_comments
;
The following automatic conversions were performed:

'_symmetry_cell_setting' value 'Monoclinic' changed to 'monoclinic'
according to /home/saulius/struct/CIF-dictionaries/cif_core.dic
dictionary named 'cif_core.dic' version 2.4.1 from 2010-06-29.

Automatic conversion script
Id: cif_fix_values 1715 2011-07-08 13:25:40Z adriana 
;
_cod_original_cell_volume 1788.7(6)
_cod_original_sg_symbol_H-M 'P 21/c'
_cod_database_code 4074419

loop_
_symmetry_equiv_pos_as_xyz
'x, y, z'
'-x, y+1/2, -z+1/2'
'-x, -y, -z'
'x, -y-1/2, z-1/2'

loop_
_atom_site_label
_atom_site_type_symbol
_atom_site_fract_x
_atom_site_fract_y
_atom_site_fract_z
_atom_site_U_iso_or_equiv
_atom_site_adp_type
_atom_site_occupancy
_atom_site_symmetry_multiplicity
_atom_site_calc_flag
_atom_site_refinement_flags
Si1 Si 0.46086(8) 0.28441(7) 0.36038(5) 0.0237(2) Uani 1 1 d .
Cl1 Cl 0.53395(8) 0.46587(6) 0.35580(5) 0.0337(2) Uani 1 1 d .
Cl2 Cl 0.26982(8) 0.30243(7) 0.21966(5) 0.0344(2) Uani 1 1 d .
O1 O 0.6213(2) 0.26688(16) 0.47296(13) 0.0270(5) Uani 1 1 d .
O2 O 0.4029(2) 0.14099(16) 0.36935(14) 0.0280(5) Uani 1 1 d .
N1 N 0.8167(3) 0.2442(2) 0.43768(18) 0.0336(6) Uani 1 1 d .
N2 N 0.7201(3) 0.1751(2) 0.35921(17) 0.0321(6) Uani 1 1 d .
N3 N 0.2086(3) 0.1683(2) 0.40545(18) 0.0322(6) Uani 1 1 d .
N4 N 0.2882(3) 0.2649(2) 0.46217(17) 0.0289(6) Uani 1 1 d .
C1 C 0.7542(3) 0.2790(2) 0.4844(2) 0.0268(7) Uani 1 1 d .
C2 C 0.5709(3) 0.2282(3) 0.3005(2) 0.0280(7) Uani 1 1 d .
H20A H 0.5103 0.1729 0.2557 0.034 Uiso 1 1 calc R
H20B H 0.5853 0.2899 0.2671 0.034 Uiso 1 1 calc R
C3 C 0.8561(3) 0.3403(3) 0.5716(2) 0.0338(7) Uani 1 1 d .
C4 C 0.8004(4) 0.1625(3) 0.3029(3) 0.0488(10) Uani 1 1 d .
H12A H 0.7429 0.1172 0.2502 0.073 Uiso 1 1 calc R
H12B H 0.8937 0.1270 0.3389 0.073 Uiso 1 1 calc R
H12C H 0.8158 0.2351 0.2837 0.073 Uiso 1 1 calc R
C5 C 0.7069(4) 0.0620(3) 0.3933(2) 0.0426(9) Uani 1 1 d .
H28A H 0.6564 0.0685 0.4297 0.064 Uiso 1 1 calc R
H28B H 0.8032 0.0314 0.4297 0.064 Uiso 1 1 calc R
H28C H 0.6524 0.0134 0.3424 0.064 Uiso 1 1 calc R
C6 C 0.2789(3) 0.1194(2) 0.3680(2) 0.0272(7) Uani 1 1 d .
C7 C 0.3484(3) 0.3456(2) 0.4166(2) 0.0269(7) Uani 1 1 d .
H18A H 0.4098 0.3998 0.4621 0.032 Uiso 1 1 calc R
H18B H 0.2660 0.3865 0.3701 0.032 Uiso 1 1 calc R
C8 C 0.2059(4) 0.0120(3) 0.3172(2) 0.0390(8) Uani 1 1 d .
C9 C 0.1761(4) 0.3238(3) 0.4818(3) 0.0419(9) Uani 1 1 d .
H10A H 0.2203 0.3883 0.5194 0.063 Uiso 1 1 calc R
H10B H 0.1414 0.2736 0.5131 0.063 Uiso 1 1 calc R
H10C H 0.0950 0.3473 0.4254 0.063 Uiso 1 1 calc R
C10 C 0.4078(4) 0.2214(3) 0.5506(2) 0.0385(8) Uani 1 1 d .
H23A H 0.4802 0.1832 0.5393 0.058 Uiso 1 1 calc R
H23B H 0.3666 0.1702 0.5775 0.058 Uiso 1 1 calc R
H23C H 0.4531 0.2830 0.5915 0.058 Uiso 1 1 calc R
F1 F 0.7856(2) 0.41561(19) 0.59502(15) 0.0592(6) Uani 1 1 d .
F2 F 0.9158(3) 0.26991(19) 0.64147(15) 0.0684(7) Uani 1 1 d .
F3 F 0.9641(3) 0.3930(2) 0.56560(17) 0.0752(8) Uani 1 1 d .
F4 F 0.2823(3) -0.07521(19) 0.3620(2) 0.0944(11) Uani 1 1 d .
F5 F 0.2058(4) 0.0061(2) 0.23712(19) 0.0951(10) Uani 1 1 d .
F6 F 0.0719(3) -0.0015(2) 0.3006(3) 0.1050(12) Uani 1 1 d .

loop_
_atom_site_aniso_label
_atom_site_aniso_U_11
_atom_site_aniso_U_22
_atom_site_aniso_U_33
_atom_site_aniso_U_23
_atom_site_aniso_U_13
_atom_site_aniso_U_12
Si1 0.0239(4) 0.0266(4) 0.0227(4) -0.0004(3) 0.0124(3) -0.0004(3)
Cl1 0.0374(4) 0.0290(4) 0.0365(4) 0.0015(3) 0.0185(4) -0.0046(3)
Cl2 0.0295(4) 0.0454(5) 0.0247(4) 0.0012(3) 0.0094(3) -0.0014(3)
O1 0.0236(11) 0.0349(12) 0.0245(11) -0.0012(9) 0.0128(9) -0.0002(9)
O2 0.0265(11) 0.0269(11) 0.0342(12) -0.0028(9) 0.0171(9) -0.0005(8)
N1 0.0260(14) 0.0395(16) 0.0356(15) -0.0120(12) 0.0145(12) -0.0015(11)
N2 0.0293(14) 0.0375(15) 0.0331(15) -0.0102(12) 0.0175(12) 0.0005(11)
N3 0.0301(14) 0.0280(14) 0.0426(16) -0.0082(12) 0.0202(13) -0.0071(11)
N4 0.0286(13) 0.0327(15) 0.0312(14) -0.0052(11) 0.0188(12) -0.0048(11)
C1 0.0257(16) 0.0272(16) 0.0276(16) 0.0003(13) 0.0123(13) 0.0009(12)
C2 0.0278(16) 0.0339(17) 0.0242(16) -0.0010(13) 0.0136(13) -0.0006(13)
C3 0.0285(17) 0.0367(19) 0.0347(18) -0.0067(15) 0.0134(15) 0.0024(14)
C4 0.038(2) 0.072(3) 0.047(2) -0.0160(19) 0.0285(18) 0.0032(18)
C5 0.041(2) 0.0321(18) 0.048(2) -0.0065(16) 0.0152(17) 0.0044(15)
C6 0.0245(15) 0.0265(16) 0.0283(16) 0.0013(13) 0.0101(13) 0.0004(12)
C7 0.0297(16) 0.0244(16) 0.0300(16) 0.0011(13) 0.0167(14) 0.0007(12)
C8 0.0314(18) 0.0348(19) 0.050(2) -0.0059(16) 0.0182(16) -0.0011(14)
C9 0.0409(19) 0.041(2) 0.061(2) -0.0121(17) 0.0384(18) -0.0041(15)
C10 0.047(2) 0.046(2) 0.0278(17) 0.0073(15) 0.0213(16) -0.0003(15)
F1 0.0474(12) 0.0632(14) 0.0529(13) -0.0288(11) 0.0111(10) 0.0118(10)
F2 0.0715(16) 0.0575(14) 0.0417(13) 0.0000(11) -0.0035(12) 0.0048(12)
F3 0.0604(15) 0.104(2) 0.0741(17) -0.0481(15) 0.0419(14) -0.0506(14)
F4 0.0831(19) 0.0291(12) 0.113(2) -0.0009(14) -0.0041(16) 0.0011(12)
F5 0.138(3) 0.083(2) 0.0686(18) -0.0425(16) 0.0508(18) -0.0470(18)
F6 0.0504(15) 0.0786(17) 0.194(3) -0.077(2) 0.0638(19) -0.0347(13)

loop_
_atom_type_symbol
_atom_type_description
_atom_type_scat_dispersion_real
_atom_type_scat_dispersion_imag
_atom_type_scat_source
Si Si 0.0817 0.0704 'International Tables Vol C Tables 4.2.6.8 and 6.1.1.4'
Cl Cl 0.1484 0.1585 'International Tables Vol C Tables 4.2.6.8 and 6.1.1.4'
C C 0.0033 0.0016 'International Tables Vol C Tables 4.2.6.8 and 6.1.1.4'
N N 0.0061 0.0033 'International Tables Vol C Tables 4.2.6.8 and 6.1.1.4'
O O 0.0106 0.0060 'International Tables Vol C Tables 4.2.6.8 and 6.1.1.4'
H H 0.0000 0.0000 'International Tables Vol C Tables 4.2.6.8 and 6.1.1.4'
F F 0.0171 0.0103 'International Tables Vol C Tables 4.2.6.8 and 6.1.1.4'

loop_
_geom_angle_atom_site_label_1
_geom_angle_atom_site_label_2
_geom_angle_atom_site_label_3
_geom_angle
O2 Si1 O1 89.12(10)
O2 Si1 C7 91.49(11)
O1 Si1 C7 90.67(11)
O2 Si1 C2 90.29(11)
O1 Si1 C2 90.93(11)
C7 Si1 C2 177.63(13)
O2 Si1 Cl2 90.70(7)
O1 Si1 Cl2 177.53(8)
C7 Si1 Cl2 91.80(10)
C2 Si1 Cl2 86.60(9)
O2 Si1 Cl1 177.27(8)
O1 Si1 Cl1 89.25(7)
C7 Si1 Cl1 86.35(9)
C2 Si1 Cl1 91.92(10)
Cl2 Si1 Cl1 91.03(4)
C1 O1 Si1 121.71(19)
C6 O2 Si1 122.54(18)
C1 N1 N2 113.1(2)
N1 N2 C5 108.5(2)
N1 N2 C4 105.2(2)
C5 N2 C4 108.3(3)
N1 N2 C2 113.5(2)
C5 N2 C2 112.1(2)
C4 N2 C2 108.9(2)
C6 N3 N4 113.0(2)
N3 N4 C10 108.3(2)
N3 N4 C9 104.4(2)
C10 N4 C9 108.4(2)
N3 N4 C7 114.5(2)
C10 N4 C7 111.4(2)
C9 N4 C7 109.6(2)
N1 C1 O1 131.5(3)
N1 C1 C3 114.2(3)
O1 C1 C3 114.2(2)
N2 C2 Si1 118.2(2)
N2 C2 H20A 107.8
Si1 C2 H20A 107.8
N2 C2 H20B 107.8
Si1 C2 H20B 107.8
H20A C2 H20B 107.1
F3 C3 F1 107.0(3)
F3 C3 F2 107.5(3)
F1 C3 F2 105.7(3)
F3 C3 C1 113.2(3)
F1 C3 C1 112.0(2)
F2 C3 C1 111.1(3)
N2 C4 H12A 109.5
N2 C4 H12B 109.5
H12A C4 H12B 109.5
N2 C4 H12C 109.5
H12A C4 H12C 109.5
H12B C4 H12C 109.5
N2 C5 H28A 109.5
N2 C5 H28B 109.5
H28A C5 H28B 109.5
N2 C5 H28C 109.5
H28A C5 H28C 109.5
H28B C5 H28C 109.5
O2 C6 N3 132.0(3)
O2 C6 C8 114.0(3)
N3 C6 C8 113.8(3)
N4 C7 Si1 118.00(19)
N4 C7 H18A 107.8
Si1 C7 H18A 107.8
N4 C7 H18B 107.8
Si1 C7 H18B 107.8
H18A C7 H18B 107.1
F6 C8 F4 109.0(3)
F6 C8 F5 105.9(3)
F4 C8 F5 104.3(3)
F6 C8 C6 115.4(3)
F4 C8 C6 110.0(3)
F5 C8 C6 111.6(3)
N4 C9 H10A 109.5
N4 C9 H10B 109.5
H10A C9 H10B 109.5
N4 C9 H10C 109.5
H10A C9 H10C 109.5
H10B C9 H10C 109.5
N4 C10 H23A 109.5
N4 C10 H23B 109.5
H23A C10 H23B 109.5
N4 C10 H23C 109.5
H23A C10 H23C 109.5
H23B C10 H23C 109.5

loop_
_geom_bond_atom_site_label_1
_geom_bond_atom_site_label_2
_geom_bond_distance
Si1 O2 1.838(2)
Si1 O1 1.839(2)
Si1 C7 1.926(3)
Si1 C2 1.930(3)
Si1 Cl2 2.2535(14)
Si1 Cl1 2.3014(11)
O1 C1 1.294(3)
O2 C6 1.287(3)
N1 C1 1.278(4)
N1 N2 1.468(3)
N2 C5 1.490(4)
N2 C4 1.506(4)
N2 C2 1.521(4)
N3 C6 1.285(4)
N3 N4 1.470(3)
N4 C10 1.500(4)
N4 C9 1.504(4)
N4 C7 1.516(4)
C1 C3 1.518(4)
C2 H20A 0.9700
C2 H20B 0.9700
C3 F3 1.316(4)
C3 F1 1.318(4)
C3 F2 1.325(4)
C4 H12A 0.9600
C4 H12B 0.9600
C4 H12C 0.9600
C5 H28A 0.9600
C5 H28B 0.9600
C5 H28C 0.9600
C6 C8 1.525(4)
C7 H18A 0.9700
C7 H18B 0.9700
C8 F6 1.281(4)
C8 F4 1.306(4)
C8 F5 1.322(4)
C9 H10A 0.9600
C9 H10B 0.9600
C9 H10C 0.9600
C10 H23A 0.9600
C10 H23B 0.9600
C10 H23C 0.9600

loop_
_geom_torsion_atom_site_label_1
_geom_torsion_atom_site_label_2
_geom_torsion_atom_site_label_3
_geom_torsion_atom_site_label_4
_geom_torsion
O2 Si1 O1 C1 122.6(2)
C7 Si1 O1 C1 -146.0(2)
C2 Si1 O1 C1 32.3(2)
Cl2 Si1 O1 C1 37(2)
Cl1 Si1 O1 C1 -59.6(2)
O1 Si1 O2 C6 119.8(2)
C7 Si1 O2 C6 29.1(2)
C2 Si1 O2 C6 -149.3(2)
Cl2 Si1 O2 C6 -62.7(2)
Cl1 Si1 O2 C6 66.6(17)
C1 N1 N2 C5 -75.6(3)
C1 N1 N2 C4 168.7(3)
C1 N1 N2 C2 49.8(3)
C6 N3 N4 C10 -76.8(3)
C6 N3 N4 C9 168.0(3)
C6 N3 N4 C7 48.1(3)
N2 N1 C1 O1 -2.5(5)
N2 N1 C1 C3 173.8(2)
Si1 O1 C1 N1 -44.2(4)
Si1 O1 C1 C3 139.6(2)
N1 N2 C2 Si1 -50.0(3)
C5 N2 C2 Si1 73.4(3)
C4 N2 C2 Si1 -166.8(2)
O2 Si1 C2 N2 -78.7(2)
O1 Si1 C2 N2 10.5(2)
C7 Si1 C2 N2 143(3)
Cl2 Si1 C2 N2 -169.3(2)
Cl1 Si1 C2 N2 99.7(2)
N1 C1 C3 F3 30.1(4)
O1 C1 C3 F3 -152.9(3)
N1 C1 C3 F1 151.1(3)
O1 C1 C3 F1 -32.0(4)
N1 C1 C3 F2 -90.9(3)
O1 C1 C3 F2 86.0(3)
Si1 O2 C6 N3 -41.4(4)
Si1 O2 C6 C8 142.7(2)
N4 N3 C6 O2 -2.0(5)
N4 N3 C6 C8 173.9(3)
N3 N4 C7 Si1 -49.9(3)
C10 N4 C7 Si1 73.3(3)
C9 N4 C7 Si1 -166.8(2)
O2 Si1 C7 N4 12.2(2)
O1 Si1 C7 N4 -76.9(2)
C2 Si1 C7 N4 151(3)
Cl2 Si1 C7 N4 102.9(2)
Cl1 Si1 C7 N4 -166.1(2)
O2 C6 C8 F6 -168.1(3)
N3 C6 C8 F6 15.2(5)
O2 C6 C8 F4 68.1(4)
N3 C6 C8 F4 -108.6(3)
O2 C6 C8 F5 -47.2(4)
N3 C6 C8 F5 136.1(3)
